data_1562751
loop_
_publ_author_name
'Wang, Xing'
'Peng, Xia'
'Tang, Chunping'
'Zhou, Shuaizhen'
'Ke, Chang-Qiang'
'Liu, Yueling'
'Yao, Sheng'
'Ai, Jing'
'Ye, Yang'

_publ_section_title
;
 Anti-inflammatory Eudesmane Sesquiterpenoids from <i>Artemisia
 hedinii</i>.
;
_journal_issue 5
_journal_name_full 'Journal of natural products'
_journal_page_first 1626
_journal_page_last 1637
_journal_paper_doi 10.1021/acs.jnatprod.1c00177
_journal_volume 84
_journal_year 2021
_chemical_absolute_configuration rmad
_chemical_formula_moiety 'C17 H22 O5, H2 O'
_chemical_formula_sum 'C17 H24 O6'
_chemical_formula_weight 324.36
_space_group_crystal_system orthorhombic
_space_group_IT_number 19
_space_group_name_Hall 'P 2ac 2ab'
_space_group_name_H-M_alt 'P 21 21 21'
_atom_sites_solution_hydrogens mixed
_atom_sites_solution_primary dual
_audit_creation_date 2020-08-17
_audit_creation_method
;
Olex2 1.2
(compiled 2018.05.29 svn.r3508 for OlexSys, GUI svn.r5506)
;
_cell_angle_alpha 90
_cell_angle_beta 90
_cell_angle_gamma 90
_cell_formula_units_Z 4
_cell_length_a 6.64130(10)
_cell_length_b 14.8419(3)
_cell_length_c 16.7613(3)
_cell_measurement_reflns_used 9734
_cell_measurement_temperature 140
_cell_measurement_theta_max 74.517
_cell_measurement_theta_min 2.636
_cell_volume 1652.15(5)
_computing_cell_refinement 'SAINT V8.40A (?, 2016)'
_computing_data_reduction 'SAINT V8.40A (?, 2016)'
_computing_molecular_graphics 'Olex2 (Dolomanov et al., 2009)'
_computing_publication_material 'Olex2 (Dolomanov et al., 2009)'
_computing_structure_refinement 'ShelXL (Sheldrick, 2015)'
_computing_structure_solution 'XT (Sheldrick, 2015)'
_diffrn_ambient_temperature 140.0
_diffrn_measured_fraction_theta_full 0.992
_diffrn_measured_fraction_theta_max 0.993
_diffrn_measurement_device_type 'Bruker APEX-II CCD'
_diffrn_measurement_method '\f and \w scans'
_diffrn_radiation_type CuK\a
_diffrn_radiation_wavelength 1.54178
_diffrn_reflns_av_R_equivalents 0.0380
_diffrn_reflns_av_unetI/netI 0.0212
_diffrn_reflns_Laue_measured_fraction_full 0.992
_diffrn_reflns_Laue_measured_fraction_max 0.993
_diffrn_reflns_limit_h_max 8
_diffrn_reflns_limit_h_min -8
_diffrn_reflns_limit_k_max 18
_diffrn_reflns_limit_k_min -18
_diffrn_reflns_limit_l_max 20
_diffrn_reflns_limit_l_min -20
_diffrn_reflns_number 23113
_diffrn_reflns_point_group_measured_fraction_full 0.994
_diffrn_reflns_point_group_measured_fraction_max 0.994
_diffrn_reflns_theta_full 67.679
_diffrn_reflns_theta_max 74.508
_diffrn_reflns_theta_min 3.978
_diffrn_standards_number 0
_exptl_absorpt_coefficient_mu 0.815
_exptl_absorpt_correction_T_max 0.7538
_exptl_absorpt_correction_T_min 0.6668
_exptl_absorpt_correction_type multi-scan
_exptl_absorpt_process_details
'SADABS-2016/2 (Bruker,2016/2) was used for absorption correction. wR2(int) was 0.1375 before and 0.0581 after correction. The Ratio of minimum to maximum transmission is 0.8846. The \l/2 correction factor is Not present.'
_exptl_crystal_colour colourless
_exptl_crystal_colour_primary colourless
_exptl_crystal_density_diffrn 1.304
_exptl_crystal_description block
_exptl_crystal_F_000 696
_exptl_crystal_size_max 0.18
_exptl_crystal_size_mid 0.09
_exptl_crystal_size_min 0.07
_refine_diff_density_max 0.179
_refine_diff_density_min -0.149
_refine_diff_density_rms 0.031
_refine_ls_abs_structure_details
;
 Flack x determined using 1369 quotients [(I+)-(I-)]/[(I+)+(I-)]
 (Parsons, Flack and Wagner, Acta Cryst. B69 (2013) 249-259).
;
_refine_ls_abs_structure_Flack 0.08(5)
_refine_ls_extinction_method none
_refine_ls_goodness_of_fit_ref 1.084
_refine_ls_hydrogen_treatment mixed
_refine_ls_matrix_type full
_refine_ls_number_parameters 226
_refine_ls_number_reflns 3375
_refine_ls_number_restraints 1
_refine_ls_restrained_S_all 1.084
_refine_ls_R_factor_all 0.0292
_refine_ls_R_factor_gt 0.0282
_refine_ls_shift/su_max 0.001
_refine_ls_shift/su_mean 0.000
_refine_ls_structure_factor_coef Fsqd
_refine_ls_weighting_details 'w=1/[\s^2^(Fo^2^)+(0.0354P)^2^+0.2678P] where P=(Fo^2^+2Fc^2^)/3'
_refine_ls_weighting_scheme calc
_refine_ls_wR_factor_gt 0.0712
_refine_ls_wR_factor_ref 0.0722
_reflns_Friedel_coverage 0.728
_reflns_Friedel_fraction_full 0.998
_reflns_Friedel_fraction_max 0.995
_reflns_number_gt 3291
_reflns_number_total 3375
_reflns_threshold_expression 'I > 2\s(I)'
_cod_data_source_file np1c00177_si_006.cif
_cod_data_source_block 22020327d1c6e2a_0m
_cod_depositor_comments 'Adding full bibliography for 1562743--1562751.cif.'
_cod_database_code 1562751
_shelx_shelxl_version_number 2018/3
_shelx_space_group_comment
;
The symmetry employed for this shelxl refinement is uniquely defined
by the following loop, which should always be used as a source of
symmetry information in preference to the above space-group names.
They are only intended as comments.
;
_shelx_estimated_absorpt_t_max 0.945
_shelx_estimated_absorpt_t_min 0.867
_olex2_refinement_description
;
1. Fixed Uiso
 At 1.2 times of:
  All C(H) groups, All C(H,H) groups
 At 1.5 times of:
  All C(H,H,H) groups, All O(H,H) groups
2. Restrained distances
 O5-H5
 0.87 with sigma of 0.02
3.a Free rotating group:
 O6(H6C,H6D)
3.b Ternary CH refined with riding coordinates:
 C9(H9), C7(H7)
3.c Secondary CH2 refined with riding coordinates:
 C8(H8A,H8B), C2(H2A,H2B), C1(H1A,H1B), C6(H6A,H6B)
3.d Idealised Me refined as rotating group:
 C2'(H2'A,H2'B,H2'C), C14(H14A,H14B,H14C), C15(H15A,H15B,H15C)
;
_olex2_submission_special_instructions 'No special instructions were received'

loop_
_space_group_symop_operation_xyz
'x, y, z'
'-x+1/2, -y, z+1/2'
'-x, y+1/2, -z+1/2'
'x+1/2, -y+1/2, -z'

loop_
_atom_site_label
_atom_site_type_symbol
_atom_site_fract_x
_atom_site_fract_y
_atom_site_fract_z
_atom_site_U_iso_or_equiv
_atom_site_adp_type
_atom_site_occupancy
_atom_site_site_symmetry_order
_atom_site_calc_flag
_atom_site_refinement_flags_posn
_atom_site_refinement_flags_adp
_atom_site_refinement_flags_occupancy
_atom_site_disorder_assembly
_atom_site_disorder_group
O2 O 0.56293(19) 0.42631(8) 0.64528(7) 0.0259(3) Uani 1 1 d . . . . .
O4 O 0.7242(2) 0.84928(8) 0.58499(8) 0.0333(3) Uani 1 1 d . . . . .
O1 O 1.12946(19) 0.61754(9) 0.90038(8) 0.0332(3) Uani 1 1 d . . . . .
O6 O 0.6361(2) 1.03869(9) 0.48211(8) 0.0343(3) Uani 1 1 d . . . . .
H6C H 0.709187 1.058632 0.521412 0.051 Uiso 1 1 d G . . . .
H6D H 0.531614 1.074020 0.481393 0.051 Uiso 1 1 d G . . . .
O3 O 0.7427(2) 0.40276(9) 0.53368(8) 0.0380(3) Uani 1 1 d . . . . .
O5 O 0.4450(2) 0.88992(8) 0.51959(8) 0.0342(3) Uani 1 1 d D . . . .
C1' C 0.6198(2) 0.37783(11) 0.58186(10) 0.0239(3) Uani 1 1 d . . . . .
C12 C 0.5517(3) 0.83446(11) 0.56518(10) 0.0273(4) Uani 1 1 d . . . . .
C2' C 0.5146(3) 0.28908(11) 0.57755(10) 0.0277(3) Uani 1 1 d . . . . .
H2'A H 0.612910 0.240381 0.583912 0.042 Uiso 1 1 calc GR . . . .
H2'B H 0.447650 0.283227 0.525697 0.042 Uiso 1 1 calc GR . . . .
H2'C H 0.414005 0.285361 0.620221 0.042 Uiso 1 1 calc GR . . . .
C5 C 0.7393(3) 0.63125(11) 0.75537(9) 0.0237(3) Uani 1 1 d . . . . .
C3 C 0.9981(3) 0.59158(12) 0.85422(10) 0.0263(3) Uani 1 1 d . . . . .
C11 C 0.4411(3) 0.75190(11) 0.59107(10) 0.0268(3) Uani 1 1 d . . . . .
C9 C 0.6424(3) 0.51773(11) 0.65385(10) 0.0239(3) Uani 1 1 d . . . . .
H9 H 0.775310 0.521391 0.625982 0.029 Uiso 1 1 calc R . . . .
C8 C 0.4969(3) 0.58298(11) 0.61433(10) 0.0265(3) Uani 1 1 d . . . . .
H8A H 0.361682 0.576925 0.638610 0.032 Uiso 1 1 calc R . . . .
H8B H 0.485708 0.569068 0.556736 0.032 Uiso 1 1 calc R . . . .
C7 C 0.5745(3) 0.67909(11) 0.62555(9) 0.0242(3) Uani 1 1 d . . . . .
H7 H 0.708851 0.683439 0.598916 0.029 Uiso 1 1 calc R . . . .
C14 C 0.4812(3) 0.51470(13) 0.79138(10) 0.0299(4) Uani 1 1 d . . . . .
H14A H 0.502972 0.528475 0.847910 0.045 Uiso 1 1 calc GR . . . .
H14B H 0.443508 0.451197 0.785633 0.045 Uiso 1 1 calc GR . . . .
H14C H 0.372969 0.552868 0.770476 0.045 Uiso 1 1 calc GR . . . .
C4 C 0.8990(2) 0.65671(12) 0.80051(10) 0.0256(3) Uani 1 1 d . . . . .
C2 C 0.9265(3) 0.49575(12) 0.85419(11) 0.0298(4) Uani 1 1 d . . . . .
H2A H 0.820009 0.488286 0.894969 0.036 Uiso 1 1 calc R . . . .
H2B H 1.039797 0.455456 0.868393 0.036 Uiso 1 1 calc R . . . .
C1 C 0.8439(3) 0.46910(12) 0.77272(11) 0.0284(4) Uani 1 1 d . . . . .
H1A H 0.790511 0.406904 0.775525 0.034 Uiso 1 1 calc R . . . .
H1B H 0.954795 0.469738 0.733247 0.034 Uiso 1 1 calc R . . . .
C10 C 0.6759(2) 0.53285(11) 0.74454(10) 0.0233(3) Uani 1 1 d . . . . .
C6 C 0.6047(3) 0.69853(11) 0.71506(10) 0.0269(4) Uani 1 1 d . . . . .
H6A H 0.663445 0.759426 0.721303 0.032 Uiso 1 1 calc R . . . .
H6B H 0.471867 0.698378 0.741859 0.032 Uiso 1 1 calc R . . . .
C13 C 0.2413(3) 0.74950(14) 0.58974(12) 0.0350(4) Uani 1 1 d . . . . .
C15 C 0.9778(3) 0.75167(13) 0.80608(12) 0.0348(4) Uani 1 1 d . . . . .
H15A H 0.913991 0.788887 0.764942 0.052 Uiso 1 1 calc GR . . . .
H15B H 1.124007 0.751512 0.798051 0.052 Uiso 1 1 calc GR . . . .
H15C H 0.946804 0.776401 0.858883 0.052 Uiso 1 1 calc GR . . . .
H13A H 0.169(4) 0.6981(16) 0.6099(14) 0.040(6) Uiso 1 1 d . . . . .
H13B H 0.160(4) 0.8004(17) 0.5695(14) 0.042(6) Uiso 1 1 d . . . . .
H5 H 0.522(5) 0.9371(18) 0.505(2) 0.082(11) Uiso 1 1 d D . . . .

loop_
_atom_site_aniso_label
_atom_site_aniso_U_11
_atom_site_aniso_U_22
_atom_site_aniso_U_33
_atom_site_aniso_U_23
_atom_site_aniso_U_13
_atom_site_aniso_U_12
O2 0.0305(6) 0.0227(5) 0.0244(6) -0.0026(4) 0.0049(5) -0.0048(5)
O4 0.0347(7) 0.0273(6) 0.0381(7) -0.0021(5) -0.0098(6) -0.0007(6)
O1 0.0243(6) 0.0394(7) 0.0359(7) -0.0050(6) -0.0064(5) 0.0014(5)
O6 0.0333(7) 0.0370(7) 0.0325(6) 0.0008(5) -0.0031(6) 0.0055(6)
O3 0.0408(7) 0.0385(7) 0.0346(7) -0.0114(6) 0.0127(6) -0.0130(6)
O5 0.0405(7) 0.0262(6) 0.0360(7) 0.0001(5) -0.0115(6) 0.0030(6)
C1' 0.0253(8) 0.0243(7) 0.0220(7) -0.0019(6) -0.0027(6) 0.0001(6)
C12 0.0339(9) 0.0236(8) 0.0245(8) -0.0061(6) -0.0061(7) 0.0034(7)
C2' 0.0307(8) 0.0236(8) 0.0288(8) -0.0011(6) -0.0023(7) -0.0025(7)
C5 0.0256(8) 0.0262(8) 0.0192(7) -0.0034(6) 0.0040(6) 0.0009(7)
C3 0.0210(7) 0.0327(8) 0.0251(8) -0.0048(7) 0.0024(6) 0.0033(7)
C11 0.0329(9) 0.0257(8) 0.0217(7) -0.0065(6) -0.0056(7) 0.0022(7)
C9 0.0278(8) 0.0216(7) 0.0222(7) -0.0035(6) 0.0033(7) -0.0049(7)
C8 0.0321(8) 0.0257(8) 0.0217(7) -0.0027(6) -0.0017(6) -0.0029(7)
C7 0.0268(8) 0.0237(7) 0.0220(7) -0.0030(6) -0.0014(6) -0.0007(7)
C14 0.0286(9) 0.0374(9) 0.0237(8) 0.0008(7) 0.0052(7) -0.0019(8)
C4 0.0237(8) 0.0277(8) 0.0255(8) -0.0030(6) 0.0021(6) 0.0007(7)
C2 0.0287(9) 0.0303(8) 0.0305(8) 0.0023(7) -0.0042(7) 0.0022(7)
C1 0.0295(9) 0.0247(8) 0.0311(9) -0.0013(7) -0.0010(7) 0.0017(7)
C10 0.0237(8) 0.0246(8) 0.0216(7) -0.0009(6) 0.0015(6) -0.0003(6)
C6 0.0319(9) 0.0259(8) 0.0230(8) -0.0060(6) -0.0042(6) 0.0030(7)
C13 0.0324(9) 0.0357(9) 0.0370(9) -0.0028(8) -0.0094(8) 0.0015(9)
C15 0.0313(9) 0.0298(9) 0.0432(10) -0.0026(8) -0.0067(8) -0.0032(8)

loop_
_atom_type_symbol
_atom_type_description
_atom_type_scat_dispersion_real
_atom_type_scat_dispersion_imag
_atom_type_scat_source
C C 0.0181 0.0091 'International Tables Vol C Tables 4.2.6.8 and 6.1.1.4'
H H 0.0000 0.0000 'International Tables Vol C Tables 4.2.6.8 and 6.1.1.4'
O O 0.0492 0.0322 'International Tables Vol C Tables 4.2.6.8 and 6.1.1.4'

loop_
_geom_angle_atom_site_label_1
_geom_angle_atom_site_label_2
_geom_angle_atom_site_label_3
_geom_angle
_geom_angle_site_symmetry_1
_geom_angle_site_symmetry_3
_geom_angle_publ_flag
C1' O2 C9 118.35(12) . . ?
O2 C1' C2' 112.38(14) . . ?
O3 C1' O2 123.91(15) . . ?
O3 C1' C2' 123.71(15) . . ?
O4 C12 O5 123.31(17) . . ?
O4 C12 C11 122.28(16) . . ?
O5 C12 C11 114.41(15) . . ?
C4 C5 C10 123.15(15) . . ?
C4 C5 C6 122.11(15) . . ?
C6 C5 C10 114.68(14) . . ?
O1 C3 C4 119.71(16) . . ?
O1 C3 C2 121.52(16) . . ?
C4 C3 C2 118.68(15) . . ?
C12 C11 C7 114.16(15) . . ?
C13 C11 C12 120.59(17) . . ?
C13 C11 C7 124.95(18) . . ?
O2 C9 C8 108.58(14) . . ?
O2 C9 C10 106.37(12) . . ?
C8 C9 C10 115.20(14) . . ?
C9 C8 C7 109.07(14) . . ?
C11 C7 C8 115.00(14) . . ?
C11 C7 C6 108.34(13) . . ?
C8 C7 C6 109.78(13) . . ?
C5 C4 C3 120.42(16) . . ?
C5 C4 C15 124.53(16) . . ?
C3 C4 C15 114.85(15) . . ?
C3 C2 C1 111.14(15) . . ?
C2 C1 C10 112.14(14) . . ?
C5 C10 C9 107.06(13) . . ?
C5 C10 C14 109.76(14) . . ?
C5 C10 C1 110.57(14) . . ?
C14 C10 C9 110.75(14) . . ?
C14 C10 C1 110.23(14) . . ?
C1 C10 C9 108.42(14) . . ?
C5 C6 C7 113.04(13) . . ?

loop_
_geom_bond_atom_site_label_1
_geom_bond_atom_site_label_2
_geom_bond_distance
_geom_bond_site_symmetry_2
_geom_bond_publ_flag
O2 C1' 1.338(2) . ?
O2 C9 1.4630(19) . ?
O4 C12 1.213(2) . ?
O1 C3 1.228(2) . ?
O3 C1' 1.207(2) . ?
O5 C12 1.328(2) . ?
C1' C2' 1.493(2) . ?
C12 C11 1.493(3) . ?
C5 C4 1.357(2) . ?
C5 C10 1.531(2) . ?
C5 C6 1.501(2) . ?
C3 C4 1.476(2) . ?
C3 C2 1.500(2) . ?
C11 C7 1.512(2) . ?
C11 C13 1.328(3) . ?
C9 C8 1.520(2) . ?
C9 C10 1.553(2) . ?
C8 C7 1.528(2) . ?
C7 C6 1.541(2) . ?
C14 C10 1.537(2) . ?
C4 C15 1.506(2) . ?
C2 C1 1.524(2) . ?
C1 C10 1.537(2) . ?
